data_7018738
loop_
_publ_author_name
'Zhao, Xiao-Liang'
'Sun, Di'
'Hu, Tuo-Ping'
'Yuan, Shuai'
'Gu, Li-Chuan'
'Cong, Heng-Jiang'
'He, Hai-Yan'
'Sun, Dao-Feng'

_publ_section_title
;
 Phase transfer catalyst supported, room-temperature biphasic synthesis: a
 facile approach to the synthesis of coordination polymers.
;
_journal_issue 15
_journal_name_full 'Dalton transactions (Cambridge, England : 2003)'
_journal_page_first 4320
_journal_page_last 4323
_journal_paper_doi 10.1039/c2dt12427k
_journal_volume 41
_journal_year 2012
_chemical_formula_sum 'C182 H280 Cl2 Cu9 N18 O96'
_chemical_formula_weight 4899.05
_chemical_name_systematic
;
?
;
_space_group_IT_number 114
_symmetry_cell_setting tetragonal
_symmetry_space_group_name_Hall 'P -4 2n'
_symmetry_space_group_name_H-M 'P -4 21 c'
_atom_sites_solution_hydrogens geom
_atom_sites_solution_primary direct
_atom_sites_solution_secondary difmap
_audit_creation_method SHELXL-97
_cell_angle_alpha 90.00
_cell_angle_beta 90.00
_cell_angle_gamma 90.00
_cell_formula_units_Z 4
_cell_length_a 31.010(4)
_cell_length_b 31.010(4)
_cell_length_c 28.765(6)
_cell_measurement_reflns_used 14532
_cell_measurement_temperature 173(2)
_cell_measurement_theta_max 51.1957
_cell_measurement_theta_min 3.2957
_cell_volume 27661(8)
_computing_structure_refinement 'SHELXL-97 (Sheldrick, 1997)'
_computing_structure_solution 'SHELXS-97 (Sheldrick, 1990)'
_diffrn_ambient_temperature 173(2)
_diffrn_measured_fraction_theta_full 0.994
_diffrn_measured_fraction_theta_max 0.994
_diffrn_radiation_monochromator graphite
_diffrn_radiation_source 'fine-focus sealed tube'
_diffrn_radiation_type MoK\a
_diffrn_radiation_wavelength 0.71073
_diffrn_reflns_av_R_equivalents 0.0000
_diffrn_reflns_av_sigmaI/netI 0.0218
_diffrn_reflns_limit_h_max 38
_diffrn_reflns_limit_h_min 0
_diffrn_reflns_limit_k_max 27
_diffrn_reflns_limit_k_min 0
_diffrn_reflns_limit_l_max 35
_diffrn_reflns_limit_l_min 0
_diffrn_reflns_number 14894
_diffrn_reflns_theta_full 26.37
_diffrn_reflns_theta_max 26.37
_diffrn_reflns_theta_min 1.31
_exptl_absorpt_coefficient_mu 0.749
_exptl_absorpt_correction_T_max 0.9288
_exptl_absorpt_correction_T_min 0.9288
_exptl_absorpt_correction_type multi-scan
_exptl_absorpt_process_details sadabs
_exptl_crystal_colour blue
_exptl_crystal_density_diffrn 0.934
_exptl_crystal_density_method 'not measured'
_exptl_crystal_description block
_exptl_crystal_F_000 8004
_exptl_crystal_size_max 0.10
_exptl_crystal_size_mid 0.10
_exptl_crystal_size_min 0.10
_platon_squeeze_details
;
?
;
_refine_diff_density_max 2.216
_refine_diff_density_min -0.758
_refine_diff_density_rms 0.115
_refine_ls_abs_structure_details 'Flack H D (1983), Acta Cryst. A39, 876-881'
_refine_ls_abs_structure_Flack 0.221(16)
_refine_ls_extinction_method none
_refine_ls_goodness_of_fit_ref 1.078
_refine_ls_hydrogen_treatment constr
_refine_ls_matrix_type full
_refine_ls_number_parameters 993
_refine_ls_number_reflns 14894
_refine_ls_number_restraints 0
_refine_ls_restrained_S_all 1.078
_refine_ls_R_factor_all 0.0846
_refine_ls_R_factor_gt 0.0801
_refine_ls_shift/su_max 0.002
_refine_ls_shift/su_mean 0.000
_refine_ls_structure_factor_coef Fsqd
_refine_ls_weighting_details 'calc w=1/[\s^2^(Fo^2^)+(0.2000P)^2^+0.0200P] where P=(Fo^2^+2Fc^2^)/3'
_refine_ls_weighting_scheme calc
_refine_ls_wR_factor_gt 0.2281
_refine_ls_wR_factor_ref 0.2348
_reflns_number_gt 13323
_reflns_number_total 14894
_reflns_threshold_expression >2sigma(I)
_cod_data_source_file c2dt12427k.txt
_cod_data_source_block BPS-2
_cod_depositor_comments
;
The following automatic conversions were performed:

'_refine_ls_hydrogen_treatment' value 'CONSTR' changed to 'constr'
according to /home/saulius/struct/CIF-dictionaries/cif_core.dic
dictionary named 'cif_core.dic' version 2.4.1 from 2010-06-29.

Automatic conversion script
Id: cif_fix_values 1715 2011-07-08 13:25:40Z adriana 
;
_cod_database_code 7018738

loop_
_symmetry_equiv_pos_as_xyz
'x, y, z'
'-x, -y, z'
'y, -x, -z'
'-y, x, -z'
'-x+1/2, y+1/2, -z+1/2'
'x+1/2, -y+1/2, -z+1/2'
'-y+1/2, -x+1/2, z+1/2'
'y+1/2, x+1/2, z+1/2'

loop_
_atom_site_label
_atom_site_type_symbol
_atom_site_fract_x
_atom_site_fract_y
_atom_site_fract_z
_atom_site_U_iso_or_equiv
_atom_site_adp_type
_atom_site_occupancy
_atom_site_symmetry_multiplicity
_atom_site_calc_flag
_atom_site_refinement_flags
Cu1 Cu 1.08548(2) 0.82530(3) 0.52057(2) 0.03514(19) Uani 1 1 d .
Cu2 Cu 1.20816(3) 0.71639(2) 0.25941(3) 0.03614(19) Uani 1 1 d .
Cu3 Cu 1.0000 1.0000 0.24565(4) 0.0324(2) Uani 1 2 d S
Cu4 Cu 0.86390(3) 0.63497(3) 0.27053(3) 0.0469(2) Uani 1 1 d .
Cu5' Cu 0.98651(5) 0.76724(5) 0.02329(4) 0.0398(3) Uani 0.55 1 d P
Cu5 Cu 0.92525(6) 0.80390(9) 0.01794(6) 0.0542(6) Uani 0.45 1 d P
Cl1 Cl 1.0000 1.0000 0.33055(11) 0.0696(8) Uani 1 2 d S
N1 N 1.17250(13) 0.70849(11) 0.20083(16) 0.066(2) Uani 1 1 d G
C51 C 1.14216(14) 0.67550(10) 0.20135(15) 0.065(2) Uiso 1 1 d G
H51A H 1.1391 0.6583 0.2276 0.078 Uiso 1 1 calc R
C50 C 1.11641(15) 0.66820(10) 0.16259(14) 0.105(4) Uiso 1 1 d G
H50A H 1.0961 0.6461 0.1629 0.126 Uiso 1 1 calc R
C49 C 1.12099(16) 0.69390(11) 0.12331(14) 0.226(13) Uiso 1 1 d G
H49A H 1.1038 0.6890 0.0974 0.272 Uiso 1 1 calc R
C48 C 1.15133(15) 0.72690(12) 0.12279(14) 0.119(5) Uiso 1 1 d G
H48A H 1.1544 0.7441 0.0965 0.143 Uiso 1 1 calc R
C47 C 1.17708(13) 0.73419(11) 0.16155(15) 0.096(4) Uiso 1 1 d G
H47A H 1.1974 0.7563 0.1612 0.115 Uiso 1 1 calc R
N8 N 1.04588(12) 1.04741(9) 0.23570(19) 0.062(2) Uani 1 1 d G
C82 C 1.06024(13) 1.06252(9) 0.27848(19) 0.067(2) Uiso 1 1 d G
H82A H 1.0501 1.0501 0.3058 0.080 Uiso 1 1 calc R
C83 C 1.08970(14) 1.09624(9) 0.2804(2) 0.102(4) Uiso 1 1 d G
H83A H 1.0993 1.1064 0.3091 0.122 Uiso 1 1 calc R
C84 C 1.10482(14) 1.11486(9) 0.2396(2) 0.114(5) Uiso 1 1 d G
H84A H 1.1245 1.1374 0.2409 0.137 Uiso 1 1 calc R
C85 C 1.09047(14) 1.09975(10) 0.1968(2) 0.104(4) Uiso 1 1 d G
H85A H 1.1006 1.1122 0.1695 0.125 Uiso 1 1 calc R
C86 C 1.06100(13) 1.06602(10) 0.19487(19) 0.085(3) Uiso 1 1 d G
H86A H 1.0514 1.0559 0.1662 0.102 Uiso 1 1 calc R
N5 N 0.87634(15) 0.65086(13) 0.3351(2) 0.075(3) Uani 1 1 d G
C67 C 0.84630(16) 0.66996(15) 0.3644(2) 0.108(4) Uiso 1 1 d G
C68 C 0.85790(17) 0.68113(15) 0.4095(2) 0.231(15) Uiso 1 1 d G
C69 C 0.89954(18) 0.67321(15) 0.42526(19) 0.203(12) Uiso 1 1 d G
C70 C 0.92958(17) 0.65411(13) 0.39589(17) 0.144(7) Uiso 1 1 d G
C71 C 0.91798(16) 0.64294(13) 0.35079(18) 0.130(6) Uiso 1 1 d G
H71A H 0.9381 0.6302 0.3311 0.156 Uiso 1 1 calc R
C1 C 1.13264(19) 0.74439(19) 0.29718(18) 0.0306(11) Uani 1 1 d .
C2 C 1.09851(18) 0.77554(17) 0.31387(18) 0.0275(11) Uani 1 1 d .
C3 C 1.10393(17) 0.79236(18) 0.35927(18) 0.0277(10) Uani 1 1 d .
C4 C 1.07259(18) 0.82207(16) 0.37396(17) 0.0270(10) Uani 1 1 d .
C5 C 1.03848(17) 0.83539(16) 0.34552(19) 0.0267(10) Uani 1 1 d .
C6 C 1.03458(17) 0.81846(16) 0.30018(17) 0.0243(10) Uani 1 1 d .
C7 C 1.06631(16) 0.78869(16) 0.28409(18) 0.0229(9) Uani 1 1 d .
C8 C 1.1405(2) 0.7786(2) 0.3898(2) 0.0440(15) Uani 1 1 d .
H8A H 1.1355 0.7886 0.4209 0.066 Uiso 1 1 calc R
H8B H 1.1669 0.7907 0.3783 0.066 Uiso 1 1 calc R
H8C H 1.1425 0.7477 0.3897 0.066 Uiso 1 1 calc R
C9 C 1.00733(17) 0.86900(17) 0.36443(18) 0.0272(10) Uani 1 1 d .
H9A H 0.9786 0.8622 0.3545 0.041 Uiso 1 1 calc R
H9B H 1.0152 0.8970 0.3529 0.041 Uiso 1 1 calc R
H9C H 1.0086 0.8691 0.3978 0.041 Uiso 1 1 calc R
C10 C 1.0651(2) 0.7712(2) 0.2352(2) 0.0377(13) Uani 1 1 d .
H10A H 1.0860 0.7486 0.2320 0.057 Uiso 1 1 calc R
H10B H 1.0716 0.7939 0.2136 0.057 Uiso 1 1 calc R
H10C H 1.0369 0.7599 0.2287 0.057 Uiso 1 1 calc R
C11 C 1.07980(19) 0.84099(19) 0.42210(19) 0.0315(12) Uani 1 1 d .
C12 C 0.99873(17) 0.83659(15) 0.26905(18) 0.0247(10) Uani 1 1 d .
H12A H 0.9781 0.8508 0.2893 0.030 Uiso 1 1 calc R
H12B H 1.0116 0.8588 0.2498 0.030 Uiso 1 1 calc R
C13 C 0.97307(16) 0.80712(16) 0.23675(18) 0.0246(10) Uani 1 1 d .
C14 C 0.97474(18) 0.81205(19) 0.1885(2) 0.0311(11) Uani 1 1 d .
C15 C 0.94948(19) 0.7845(2) 0.1611(2) 0.0388(14) Uani 1 1 d .
C16 C 0.9226(2) 0.7543(3) 0.1791(2) 0.0417(15) Uani 1 1 d .
C17 C 0.9207(2) 0.7499(2) 0.2283(2) 0.0415(15) Uani 1 1 d .
C18 C 0.94609(19) 0.77573(19) 0.25681(18) 0.0314(12) Uani 1 1 d .
C19 C 0.8931(2) 0.7150(3) 0.2476(2) 0.0454(16) Uani 1 1 d .
C20 C 0.9521(3) 0.7886(3) 0.1083(2) 0.0504(18) Uani 1 1 d .
C21 C 0.9435(2) 0.7700(2) 0.30929(19) 0.0390(14) Uani 1 1 d .
H21A H 0.9225 0.7484 0.3166 0.058 Uiso 1 1 calc R
H21B H 0.9353 0.7969 0.3234 0.058 Uiso 1 1 calc R
H21C H 0.9712 0.7613 0.3210 0.058 Uiso 1 1 calc R
C22 C 0.8975(3) 0.7224(3) 0.1482(3) 0.065(3) Uani 1 1 d .
H22A H 0.9044 0.7277 0.1162 0.097 Uiso 1 1 calc R
H22B H 0.8671 0.7262 0.1530 0.097 Uiso 1 1 calc R
H22C H 0.9055 0.6934 0.1562 0.097 Uiso 1 1 calc R
C23 C 1.00302(18) 0.84517(18) 0.1640(2) 0.0297(11) Uani 1 1 d .
H23A H 1.0107 0.8676 0.1855 0.045 Uiso 1 1 calc R
H23B H 0.9875 0.8574 0.1383 0.045 Uiso 1 1 calc R
H23C H 1.0287 0.8314 0.1527 0.045 Uiso 1 1 calc R
C24 C 1.23625(18) 0.6324(2) 0.24546(18) 0.0318(11) Uani 1 1 d .
C25 C 1.26601(19) 0.59997(19) 0.2250(2) 0.0327(12) Uani 1 1 d .
C26 C 1.28919(16) 0.57183(18) 0.25478(18) 0.0272(10) Uani 1 1 d .
C27 C 1.31594(15) 0.53849(16) 0.23563(17) 0.0219(9) Uani 1 1 d .
C28 C 1.32174(17) 0.53653(17) 0.18744(19) 0.0276(11) Uani 1 1 d .
C29 C 1.29838(17) 0.56616(16) 0.15874(17) 0.0257(10) Uani 1 1 d .
C30 C 1.26974(19) 0.59676(18) 0.1770(2) 0.0323(11) Uani 1 1 d .
C31 C 1.2438(2) 0.6249(2) 0.1445(2) 0.0440(15) Uani 1 1 d .
H31A H 1.2449 0.6131 0.1137 0.066 Uiso 1 1 calc R
H31B H 1.2558 0.6535 0.1443 0.066 Uiso 1 1 calc R
H31C H 1.2145 0.6261 0.1549 0.066 Uiso 1 1 calc R
C32 C 1.2853(2) 0.5784(2) 0.30705(19) 0.0332(12) Uani 1 1 d .
H32A H 1.2687 0.6039 0.3132 0.050 Uiso 1 1 calc R
H32B H 1.3136 0.5817 0.3203 0.050 Uiso 1 1 calc R
H32C H 1.2714 0.5539 0.3207 0.050 Uiso 1 1 calc R
C33 C 1.3530(2) 0.50544(17) 0.1652(2) 0.0317(12) Uani 1 1 d .
H33A H 1.3693 0.4911 0.1890 0.047 Uiso 1 1 calc R
H33B H 1.3723 0.5210 0.1451 0.047 Uiso 1 1 calc R
H33C H 1.3373 0.4845 0.1474 0.047 Uiso 1 1 calc R
C34 C 1.30486(19) 0.56548(18) 0.10635(18) 0.0301(11) Uani 1 1 d .
C35 C 1.33712(14) 0.50579(14) 0.26808(16) 0.0189(9) Uani 1 1 d .
H35A H 1.3513 0.4838 0.2496 0.023 Uiso 1 1 calc R
H35B H 1.3590 0.5203 0.2864 0.023 Uiso 1 1 calc R
C36 C 1.30534(18) 0.48444(18) 0.30039(19) 0.0290(11) Uani 1 1 d .
C37 C 1.31210(19) 0.48348(18) 0.3498(2) 0.0314(11) Uani 1 1 d .
C38 C 1.2801(2) 0.4655(2) 0.3789(2) 0.0364(12) Uani 1 1 d .
C39 C 1.2388(2) 0.4529(2) 0.3618(2) 0.0402(13) Uani 1 1 d .
C40 C 1.2338(2) 0.45283(19) 0.3133(2) 0.0349(12) Uani 1 1 d .
C41 C 1.2663(2) 0.46696(18) 0.28320(19) 0.0308(11) Uani 1 1 d .
C42 C 1.2597(2) 0.4618(2) 0.2306(2) 0.0407(14) Uani 1 1 d .
H42A H 1.2300 0.4552 0.2244 0.061 Uiso 1 1 calc R
H42B H 1.2776 0.4388 0.2194 0.061 Uiso 1 1 calc R
H42C H 1.2674 0.4881 0.2152 0.061 Uiso 1 1 calc R
C43 C 1.3526(2) 0.5016(2) 0.3712(2) 0.0373(12) Uani 1 1 d .
H43A H 1.3714 0.5117 0.3470 0.056 Uiso 1 1 calc R
H43B H 1.3670 0.4794 0.3887 0.056 Uiso 1 1 calc R
H43C H 1.3453 0.5250 0.3915 0.056 Uiso 1 1 calc R
C44 C 1.2037(3) 0.4363(3) 0.3941(3) 0.0535(18) Uani 1 1 d .
H44A H 1.1786 0.4292 0.3763 0.080 Uiso 1 1 calc R
H44B H 1.1966 0.4583 0.4164 0.080 Uiso 1 1 calc R
H44C H 1.2139 0.4111 0.4101 0.080 Uiso 1 1 calc R
C45 C 1.2865(2) 0.4640(2) 0.4309(2) 0.0407(14) Uani 1 1 d .
C46 C 1.1921(2) 0.4373(2) 0.2932(2) 0.0415(14) Uani 1 1 d .
C52 C 1.2543(3) 0.7540(3) 0.3410(3) 0.0512(17) Uani 1 1 d .
H52A H 1.2617 0.7759 0.3203 0.061 Uiso 1 1 calc R
C53 C 1.2655(3) 0.7585(3) 0.3873(3) 0.062(2) Uani 1 1 d .
H53A H 1.2795 0.7831 0.3979 0.075 Uiso 1 1 calc R
C54 C 1.2548(3) 0.7241(3) 0.4185(3) 0.069(2) Uani 1 1 d .
H54A H 1.2612 0.7261 0.4500 0.083 Uiso 1 1 calc R
C55 C 1.2356(3) 0.6895(3) 0.4015(3) 0.062(2) Uani 1 1 d .
H55A H 1.2300 0.6662 0.4211 0.074 Uiso 1 1 calc R
C56 C 1.2235(3) 0.6870(3) 0.3543(3) 0.056(2) Uani 1 1 d .
H56A H 1.2086 0.6628 0.3437 0.067 Uiso 1 1 calc R
C57 C 1.1563(3) 0.7610(4) 0.5256(3) 0.074(3) Uani 1 1 d .
H57A H 1.1722 0.7854 0.5332 0.089 Uiso 1 1 calc R
C58 C 1.1767(4) 0.7218(4) 0.5242(3) 0.082(4) Uani 1 1 d .
H58A H 1.2060 0.7188 0.5301 0.098 Uiso 1 1 calc R
C59 C 1.1482(5) 0.6838(4) 0.5127(5) 0.094(4) Uani 1 1 d .
H59A H 1.1593 0.6560 0.5131 0.113 Uiso 1 1 calc R
C60 C 1.1073(5) 0.6905(4) 0.5020(5) 0.104(5) Uani 1 1 d .
H60A H 1.0904 0.6675 0.4922 0.125 Uiso 1 1 calc R
C61 C 1.0892(4) 0.7318(3) 0.5053(3) 0.079(3) Uani 1 1 d .
H61A H 1.0599 0.7352 0.4997 0.094 Uiso 1 1 calc R
C62 C 1.0605(2) 0.9111(2) 0.5581(2) 0.0442(15) Uani 1 1 d .
H62A H 1.0893 0.9134 0.5668 0.053 Uiso 1 1 calc R
C63 C 1.0329(3) 0.9408(2) 0.5727(3) 0.0504(17) Uani 1 1 d .
H63A H 1.0432 0.9641 0.5898 0.060 Uiso 1 1 calc R
C64 C 0.9898(3) 0.9382(2) 0.5634(3) 0.0519(18) Uani 1 1 d .
H64A H 0.9702 0.9582 0.5749 0.062 Uiso 1 1 calc R
C65 C 0.9774(2) 0.9049(3) 0.5365(3) 0.0540(19) Uani 1 1 d .
H65A H 0.9484 0.9031 0.5282 0.065 Uiso 1 1 calc R
C66 C 1.0051(2) 0.8734(2) 0.5204(2) 0.0417(14) Uani 1 1 d .
H66A H 0.9949 0.8503 0.5030 0.050 Uiso 1 1 calc R
C72 C 0.8044(3) 0.6362(3) 0.1896(3) 0.062(2) Uani 1 1 d .
H72A H 0.7854 0.6489 0.2106 0.075 Uiso 1 1 calc R
C73 C 0.7904(4) 0.6285(3) 0.1454(4) 0.074(3) Uani 1 1 d .
H73A H 0.7619 0.6342 0.1376 0.089 Uiso 1 1 calc R
C74 C 0.8177(4) 0.6125(4) 0.1129(3) 0.083(3) Uani 1 1 d .
H74A H 0.8086 0.6061 0.0829 0.100 Uiso 1 1 calc R
C75 C 0.8599(6) 0.6062(5) 0.1270(4) 0.106(5) Uani 1 1 d .
H75A H 0.8800 0.5982 0.1047 0.128 Uiso 1 1 calc R
C76 C 0.8743(4) 0.6112(4) 0.1725(4) 0.074(3) Uani 1 1 d .
H76A H 0.9025 0.6046 0.1809 0.089 Uiso 1 1 calc R
C87 C 1.0665(2) 0.93478(19) 0.2694(3) 0.0414(14) Uani 1 1 d .
H87A H 1.0572 0.9407 0.2995 0.050 Uiso 1 1 calc R
C88 C 1.0994(2) 0.9050(2) 0.2639(3) 0.0458(16) Uani 1 1 d .
H88A H 1.1125 0.8925 0.2896 0.055 Uiso 1 1 calc R
C89 C 1.1120(2) 0.8946(2) 0.2209(4) 0.057(2) Uani 1 1 d .
H89A H 1.1334 0.8740 0.2163 0.068 Uiso 1 1 calc R
C90 C 1.0925(2) 0.9154(2) 0.1822(3) 0.0492(17) Uani 1 1 d .
H90A H 1.1008 0.9091 0.1519 0.059 Uiso 1 1 calc R
C91 C 1.0605(2) 0.9453(2) 0.1916(3) 0.0441(15) Uani 1 1 d .
H91A H 1.0473 0.9593 0.1669 0.053 Uiso 1 1 calc R
N2 N 1.23281(19) 0.71857(18) 0.3246(2) 0.0412(12) Uani 1 1 d .
N4 N 0.8450(2) 0.62625(18) 0.2046(2) 0.0454(14) Uani 1 1 d .
N6 N 1.04813(17) 0.87732(17) 0.53088(17) 0.0358(11) Uani 1 1 d .
N7 N 1.1120(2) 0.7653(2) 0.5158(2) 0.0538(16) Uani 1 1 d .
N9 N 1.04770(14) 0.95483(15) 0.2356(2) 0.0404(13) Uani 1 1 d .
O1 O 1.16707(15) 0.76164(16) 0.27768(15) 0.0409(10) Uani 1 1 d .
O2 O 1.12765(16) 0.70644(15) 0.30181(16) 0.0425(11) Uani 1 1 d .
O3 O 1.06447(14) 0.81941(14) 0.45533(14) 0.0345(9) Uani 1 1 d .
O4 O 1.10208(17) 0.87453(14) 0.42650(14) 0.0411(10) Uani 1 1 d .
O5 O 0.90834(17) 0.67686(17) 0.24993(19) 0.0525(13) Uani 1 1 d .
O6 O 0.85348(18) 0.7233(2) 0.2581(2) 0.0659(18) Uani 1 1 d .
O7 O 0.98274(19) 0.7643(2) 0.08904(18) 0.0608(15) Uani 1 1 d .
O8 O 0.9259(3) 0.8103(3) 0.0874(2) 0.080(2) Uani 1 1 d .
O9 O 1.24890(14) 0.67150(12) 0.24092(15) 0.0357(9) Uani 1 1 d .
O10 O 1.20147(14) 0.62155(15) 0.26386(16) 0.0409(10) Uani 1 1 d .
O11 O 1.28941(16) 0.53509(13) 0.08272(14) 0.0380(9) Uani 1 1 d .
O12 O 1.32477(14) 0.59759(13) 0.08902(13) 0.0319(8) Uani 1 1 d .
O13 O 1.27238(19) 0.49334(18) 0.45570(16) 0.0521(13) Uani 1 1 d .
O14 O 1.3066(2) 0.4330(2) 0.44690(19) 0.0648(17) Uani 1 1 d .
O15 O 1.18901(16) 0.39527(16) 0.29212(17) 0.0457(11) Uani 1 1 d .
O16 O 1.16453(16) 0.46350(18) 0.2814(2) 0.0577(14) Uani 1 1 d .
O17 O 1.0384(5) 0.7184(5) 0.0183(6) 0.157(5) Uiso 1 1 d .
Cl2 Cl 1.0128(3) 1.0190(3) 0.1004(4) 0.102(2) Uiso 0.40 1 d P
Cl2' Cl 1.0581(11) 1.0195(11) 0.0612(13) 0.093(8) Uiso 0.10 1 d P
O2W O 1.2573(2) 0.76707(17) 0.2274(2) 0.0567(14) Uani 1 1 d .
O22 O 1.14966(19) 0.8613(2) 0.5047(2) 0.0580(14) Uani 1 1 d .
O1W O 0.9111(3) 0.5774(3) 0.2701(3) 0.0799(19) Uiso 1 1 d .
C81 C 0.9373(4) 0.7050(6) 0.0198(8) 0.073(6) Uiso 0.45 1 d PG
H81A H 0.9675 0.7116 0.0222 0.087 Uiso 0.45 1 d PR
N3 N 0.9075(6) 0.7385(4) 0.0183(6) 0.054(4) Uiso 0.45 1 d PG
C80 C 0.8637(5) 0.7294(6) 0.0150(12) 0.21(4) Uiso 0.45 1 d PG
H80A H 0.8431 0.7525 0.0140 0.258 Uiso 0.45 1 d PR
C79 C 0.8497(4) 0.6868(7) 0.0131(14) 0.26(5) Uiso 0.45 1 d PG
H79A H 0.8195 0.6806 0.0108 0.315 Uiso 0.45 1 d PR
C78 C 0.8795(6) 0.6534(5) 0.0146(10) 0.084(7) Uiso 0.45 1 d PG
H78A H 0.8699 0.6240 0.0132 0.101 Uiso 0.45 1 d PR
C77 C 0.9233(6) 0.6625(5) 0.0179(8) 0.079(6) Uiso 0.45 1 d PG
H77A H 0.9439 0.6394 0.0189 0.094 Uiso 0.45 1 d PR
N3' N 0.9362(4) 0.7241(7) 0.0201(7) 0.086(5) Uiso 0.55 1 d PG
C81' C 0.8984(5) 0.7481(4) 0.0177(7) 0.093(8) Uiso 0.55 1 d PG
H81B H 0.8998 0.7790 0.0170 0.112 Uiso 0.55 1 d PR
C80' C 0.8587(4) 0.7274(5) 0.0163(7) 0.070(5) Uiso 0.55 1 d PG
H80B H 0.8326 0.7440 0.0146 0.084 Uiso 0.55 1 d PR
C79' C 0.8567(5) 0.6826(5) 0.0172(8) 0.090(7) Uiso 0.55 1 d PG
H79B H 0.8293 0.6683 0.0162 0.108 Uiso 0.55 1 d PR
C78' C 0.8945(7) 0.6586(4) 0.0196(11) 0.177(19) Uiso 0.55 1 d PG
H78B H 0.8931 0.6276 0.0203 0.212 Uiso 0.55 1 d PR
C77' C 0.9342(5) 0.6793(7) 0.0211(10) 0.172(17) Uiso 0.55 1 d PG
H77B H 0.9603 0.6627 0.0228 0.206 Uiso 0.55 1 d PR

loop_
_atom_site_aniso_label
_atom_site_aniso_U_11
_atom_site_aniso_U_22
_atom_site_aniso_U_33
_atom_site_aniso_U_23
_atom_site_aniso_U_13
_atom_site_aniso_U_12
Cu1 0.0336(3) 0.0558(4) 0.0160(3) 0.0011(3) 0.0023(3) 0.0118(3)
Cu2 0.0418(4) 0.0410(4) 0.0256(4) -0.0033(3) 0.0048(3) 0.0179(3)
Cu3 0.0207(4) 0.0260(4) 0.0506(6) 0.000 0.000 0.0033(3)
Cu4 0.0481(5) 0.0485(5) 0.0441(5) 0.0050(4) 0.0026(4) -0.0233(4)
Cu5' 0.0457(7) 0.0589(8) 0.0146(5) -0.0017(6) 0.0013(5) -0.0120(6)
Cu5 0.0475(10) 0.1013(17) 0.0139(7) 0.0048(9) -0.0010(7) -0.0266(10)
Cl1 0.0704(18) 0.090(2) 0.0480(15) 0.000 0.000 0.0311(17)
N1 0.064(4) 0.104(6) 0.032(3) -0.009(3) -0.003(3) 0.057(4)
N8 0.031(3) 0.032(3) 0.123(7) 0.001(3) 0.015(3) 0.015(2)
N5 0.079(5) 0.093(6) 0.053(4) 0.002(4) -0.009(4) -0.069(5)
C1 0.035(3) 0.039(3) 0.018(2) -0.006(2) 0.001(2) 0.017(2)
C2 0.035(3) 0.027(2) 0.021(2) -0.0058(19) 0.007(2) 0.013(2)
C3 0.031(2) 0.032(3) 0.020(2) -0.007(2) -0.0003(19) 0.012(2)
C4 0.039(3) 0.026(2) 0.016(2) -0.0049(19) 0.004(2) 0.005(2)
C5 0.028(2) 0.022(2) 0.030(3) -0.0054(19) 0.005(2) 0.0009(19)
C6 0.030(2) 0.025(2) 0.017(2) -0.0039(18) 0.0034(19) 0.005(2)
C7 0.023(2) 0.024(2) 0.021(2) -0.0086(19) -0.0017(18) 0.0050(18)
C8 0.055(4) 0.056(4) 0.021(3) -0.005(3) -0.008(3) 0.022(3)
C9 0.031(3) 0.031(2) 0.020(2) -0.0097(19) -0.0046(19) 0.006(2)
C10 0.046(3) 0.045(3) 0.022(3) -0.013(2) -0.005(2) 0.016(3)
C11 0.034(3) 0.039(3) 0.022(2) -0.005(2) 0.002(2) 0.015(2)
C12 0.026(2) 0.020(2) 0.028(3) -0.0022(18) -0.007(2) 0.0021(18)
C13 0.024(2) 0.027(2) 0.023(2) -0.0023(19) -0.0028(19) -0.0055(18)
C14 0.027(3) 0.035(3) 0.031(3) 0.000(2) -0.002(2) -0.012(2)
C15 0.030(3) 0.055(4) 0.031(3) -0.009(3) -0.002(2) -0.022(3)
C16 0.040(3) 0.070(4) 0.016(2) -0.005(3) 0.002(2) -0.026(3)
C17 0.044(3) 0.056(4) 0.024(3) -0.002(3) -0.002(2) -0.029(3)
C18 0.040(3) 0.041(3) 0.013(2) -0.009(2) 0.006(2) -0.015(2)
C19 0.051(4) 0.068(4) 0.017(3) -0.012(3) 0.004(2) -0.021(3)
C20 0.063(4) 0.059(4) 0.029(3) -0.001(3) 0.005(3) -0.024(4)
C21 0.050(3) 0.055(4) 0.012(2) -0.004(2) 0.005(2) -0.021(3)
C22 0.079(5) 0.084(6) 0.031(3) -0.007(4) -0.012(3) -0.058(5)
C23 0.027(2) 0.034(3) 0.027(3) 0.007(2) 0.004(2) -0.012(2)
C24 0.034(3) 0.043(3) 0.018(2) 0.004(2) -0.001(2) 0.015(2)
C25 0.037(3) 0.037(3) 0.024(3) 0.001(2) 0.007(2) 0.008(2)
C26 0.025(2) 0.038(3) 0.018(2) 0.000(2) 0.0033(19) 0.011(2)
C27 0.019(2) 0.027(2) 0.020(2) 0.0049(19) 0.0026(18) 0.0077(18)
C28 0.027(2) 0.026(2) 0.030(3) 0.000(2) 0.007(2) 0.017(2)
C29 0.034(3) 0.026(2) 0.018(2) 0.0072(18) 0.0033(19) 0.006(2)
C30 0.032(3) 0.033(3) 0.033(3) -0.002(2) 0.005(2) 0.010(2)
C31 0.049(4) 0.050(4) 0.033(3) 0.001(3) -0.007(3) 0.030(3)
C32 0.038(3) 0.040(3) 0.022(2) -0.005(2) 0.000(2) 0.009(2)
C33 0.043(3) 0.025(2) 0.027(3) 0.003(2) 0.018(2) 0.011(2)
C34 0.036(3) 0.034(3) 0.020(2) 0.000(2) 0.006(2) 0.014(2)
C35 0.0184(19) 0.0164(19) 0.022(2) 0.0034(17) 0.0010(16) -0.0024(15)
C36 0.033(3) 0.034(3) 0.020(2) -0.001(2) 0.004(2) 0.000(2)
C37 0.037(3) 0.032(3) 0.026(3) 0.003(2) 0.000(2) -0.004(2)
C38 0.043(3) 0.038(3) 0.028(3) 0.000(2) -0.005(2) -0.003(2)
C39 0.045(3) 0.046(3) 0.029(3) 0.000(2) 0.003(3) -0.009(3)
C40 0.043(3) 0.035(3) 0.026(3) -0.004(2) -0.004(2) -0.011(2)
C41 0.044(3) 0.029(2) 0.019(2) -0.002(2) 0.000(2) -0.001(2)
C42 0.053(4) 0.048(3) 0.020(3) -0.002(2) -0.006(2) -0.015(3)
C43 0.038(3) 0.042(3) 0.032(3) 0.004(3) -0.008(2) -0.007(3)
C44 0.053(4) 0.069(5) 0.039(4) 0.001(3) 0.008(3) -0.019(4)
C45 0.057(4) 0.037(3) 0.028(3) 0.005(2) 0.004(3) -0.004(3)
C46 0.052(4) 0.037(3) 0.035(3) -0.003(3) 0.004(3) -0.017(3)
C52 0.054(4) 0.056(4) 0.044(4) 0.000(3) -0.007(3) 0.004(3)
C53 0.084(6) 0.062(5) 0.040(4) -0.002(4) -0.016(4) -0.001(4)
C54 0.077(6) 0.085(6) 0.045(4) -0.005(4) -0.011(4) 0.026(5)
C55 0.086(6) 0.060(4) 0.039(4) -0.001(3) -0.008(4) 0.010(4)
C56 0.076(5) 0.050(4) 0.042(4) -0.003(3) -0.009(4) 0.031(4)
C57 0.064(5) 0.113(8) 0.046(4) 0.011(5) 0.007(4) 0.048(5)
C58 0.081(6) 0.114(9) 0.051(5) -0.008(5) 0.006(4) 0.063(7)
C59 0.122(10) 0.075(7) 0.087(8) 0.001(6) 0.000(7) 0.052(7)
C60 0.139(12) 0.055(6) 0.119(11) -0.021(6) -0.026(9) 0.042(7)
C61 0.133(9) 0.041(4) 0.062(5) -0.014(4) -0.039(6) 0.028(5)
C62 0.055(4) 0.054(4) 0.023(3) 0.009(3) -0.002(3) -0.005(3)
C63 0.063(4) 0.045(4) 0.043(4) -0.005(3) 0.010(3) 0.008(3)
C64 0.067(5) 0.041(3) 0.048(4) 0.011(3) 0.011(3) 0.013(3)
C65 0.036(3) 0.082(5) 0.044(4) 0.005(4) 0.010(3) 0.023(3)
C66 0.051(4) 0.044(3) 0.030(3) 0.002(3) 0.008(3) 0.012(3)
C72 0.074(6) 0.065(5) 0.048(4) 0.007(4) 0.013(4) -0.032(4)
C73 0.077(6) 0.082(6) 0.063(6) 0.000(5) -0.016(5) -0.037(5)
C74 0.091(7) 0.117(9) 0.043(5) -0.007(5) -0.003(5) -0.049(7)
C75 0.162(14) 0.113(10) 0.045(5) -0.027(6) 0.017(7) -0.020(10)
C76 0.079(6) 0.086(7) 0.057(5) -0.018(5) 0.011(5) -0.034(5)
C87 0.041(3) 0.027(3) 0.056(4) 0.010(3) 0.003(3) -0.006(2)
C88 0.027(3) 0.039(3) 0.071(5) 0.009(3) 0.000(3) -0.006(2)
C89 0.035(3) 0.029(3) 0.106(7) -0.016(4) 0.009(4) -0.013(3)
C90 0.038(3) 0.036(3) 0.073(5) -0.017(3) 0.003(3) -0.002(3)
C91 0.037(3) 0.031(3) 0.065(4) -0.009(3) 0.004(3) 0.000(2)
N2 0.050(3) 0.039(3) 0.034(3) -0.007(2) -0.004(2) 0.023(2)
N4 0.060(4) 0.037(3) 0.040(3) -0.007(2) 0.016(3) -0.032(3)
N6 0.040(3) 0.041(3) 0.026(2) 0.004(2) -0.0025(19) 0.004(2)
N7 0.063(4) 0.068(4) 0.030(3) 0.008(3) 0.012(3) 0.025(3)
N9 0.0187(19) 0.025(2) 0.077(4) 0.001(2) -0.003(2) 0.0040(17)
O1 0.045(2) 0.054(3) 0.0229(19) -0.0006(18) 0.0039(18) 0.023(2)
O2 0.056(3) 0.037(2) 0.034(2) -0.0095(18) -0.0070(19) 0.022(2)
O3 0.039(2) 0.047(2) 0.0185(18) 0.0020(17) 0.0014(16) 0.0032(18)
O4 0.065(3) 0.038(2) 0.0200(19) -0.0034(16) -0.0042(19) 0.000(2)
O5 0.054(3) 0.052(3) 0.051(3) 0.018(2) -0.008(2) -0.025(2)
O6 0.060(3) 0.086(4) 0.051(3) -0.033(3) 0.026(3) -0.053(3)
O7 0.062(3) 0.090(4) 0.031(2) -0.016(3) 0.005(2) -0.013(3)
O8 0.100(5) 0.111(5) 0.028(3) 0.011(3) 0.005(3) 0.011(5)
O9 0.045(2) 0.0291(18) 0.033(2) -0.0025(16) 0.0141(18) 0.0174(17)
O10 0.035(2) 0.049(2) 0.039(2) -0.0004(19) 0.0108(18) 0.0173(18)
O11 0.061(3) 0.033(2) 0.0197(18) -0.0034(16) 0.0015(18) 0.0030(19)
O12 0.044(2) 0.0322(19) 0.0192(18) 0.0001(15) 0.0043(16) 0.0040(17)
O13 0.069(3) 0.061(3) 0.026(2) -0.010(2) 0.007(2) -0.010(3)
O14 0.101(5) 0.061(3) 0.033(3) 0.001(2) -0.003(3) 0.028(3)
O15 0.049(3) 0.044(2) 0.044(3) -0.015(2) 0.005(2) -0.025(2)
O16 0.038(2) 0.052(3) 0.083(4) -0.003(3) -0.010(3) -0.013(2)
O2W 0.064(3) 0.043(3) 0.063(4) 0.011(2) 0.007(3) 0.019(2)
O22 0.056(3) 0.077(4) 0.040(3) 0.005(3) 0.000(2) -0.001(3)

loop_
_atom_type_symbol
_atom_type_description
_atom_type_scat_dispersion_real
_atom_type_scat_dispersion_imag
_atom_type_scat_source
C C 0.0033 0.0016 'International Tables Vol C Tables 4.2.6.8 and 6.1.1.4'
H H 0.0000 0.0000 'International Tables Vol C Tables 4.2.6.8 and 6.1.1.4'
N N 0.0061 0.0033 'International Tables Vol C Tables 4.2.6.8 and 6.1.1.4'
O O 0.0106 0.0060 'International Tables Vol C Tables 4.2.6.8 and 6.1.1.4'
Cu Cu 0.3201 1.2651 'International Tables Vol C Tables 4.2.6.8 and 6.1.1.4'
Cl Cl 0.1484 0.1585 'International Tables Vol C Tables 4.2.6.8 and 6.1.1.4'

loop_
_geom_angle_atom_site_label_1
_geom_angle_atom_site_label_2
_geom_angle_atom_site_label_3
_geom_angle
_geom_angle_site_symmetry_1
_geom_angle_site_symmetry_3
O3 Cu1 O12 169.89(18) . 8_545
O3 Cu1 N6 91.38(19) . .
O12 Cu1 N6 88.25(19) 8_545 .
O3 Cu1 N7 89.1(2) . .
O12 Cu1 N7 89.1(2) 8_545 .
N6 Cu1 N7 167.4(3) . .
O3 Cu1 O22 98.00(19) . .
O12 Cu1 O22 92.06(19) 8_545 .
N6 Cu1 O22 97.8(2) . .
N7 Cu1 O22 94.5(3) . .
O9 Cu2 O1 179.7(2) . .
O9 Cu2 N2 91.8(2) . .
O1 Cu2 N2 88.47(19) . .
O9 Cu2 N1 92.31(16) . .
O1 Cu2 N1 87.42(16) . .
N2 Cu2 N1 167.9(2) . .
O9 Cu2 O2W 87.17(18) . .
O1 Cu2 O2W 92.72(19) . .
N2 Cu2 O2W 95.4(3) . .
N1 Cu2 O2W 96.2(2) . .
N9 Cu3 N9 163.9(4) 2_775 .
N9 Cu3 N8 88.28(15) 2_775 2_775
N9 Cu3 N8 89.50(15) . 2_775
N9 Cu3 N8 89.50(16) 2_775 .
N9 Cu3 N8 88.28(16) . .
N8 Cu3 N8 164.1(3) 2_775 .
N9 Cu3 Cl1 98.0(2) 2_775 .
N9 Cu3 Cl1 98.0(2) . .
N8 Cu3 Cl1 97.97(15) 2_775 .
N8 Cu3 Cl1 97.97(15) . .
N5 Cu4 O5 88.94(19) . .
N5 Cu4 O15 89.14(18) . 2_765
O5 Cu4 O15 167.1(2) . 2_765
N5 Cu4 N4 171.3(3) . .
O5 Cu4 N4 90.5(2) . .
O15 Cu4 N4 89.4(2) 2_765 .
N5 Cu4 O1W 94.3(3) . .
O5 Cu4 O1W 93.7(3) . .
O15 Cu4 O1W 99.2(3) 2_765 .
N4 Cu4 O1W 94.4(3) . .
O7 Cu5' O13 176.7(3) . 8_544
O7 Cu5' N3' 88.1(6) . .
O13 Cu5' N3' 95.2(6) 8_544 .
O7 Cu5' O17 94.4(5) . .
O13 Cu5' O17 85.0(5) 8_544 .
N3' Cu5' O17 95.9(7) . .
O7 Cu5' Cu5 92.3(2) . .
O13 Cu5' Cu5 88.98(19) 8_544 .
N3' Cu5' Cu5 71.4(5) . .
O17 Cu5' Cu5 165.5(4) . .
O7 Cu5' C81 88.0(5) . .
O13 Cu5' C81 95.2(5) 8_544 .
N3' Cu5' C81 11.0(5) . .
O17 Cu5' C81 85.0(6) . .
Cu5 Cu5' C81 82.4(4) . .
C81' Cu5 O8 95.5(6) . .
C81' Cu5 O14 94.8(6) . 8_544
O8 Cu5 O14 169.2(3) . 8_544
C81' Cu5 N3 10.5(6) . .
O8 Cu5 N3 95.3(6) . .
O14 Cu5 N3 94.3(6) 8_544 .
C81' Cu5 Cu5' 84.8(5) . .
O8 Cu5 Cu5' 88.5(2) . .
O14 Cu5 Cu5' 89.40(19) 8_544 .
N3 Cu5 Cu5' 74.3(5) . .
C51 N1 C47 120.0 . .
N1 C51 C50 120.0 . .
C49 C50 C51 120.0 . .
C48 C49 C50 120.0 . .
C49 C48 C47 120.0 . .
C48 C47 N1 120.0 . .
C82 N8 C86 120.0 . .
C86 N8 Cu3 130.16(15) . .
N8 C82 C83 120.0 . .
C82 C83 C84 120.0 . .
C85 C84 C83 120.0 . .
C84 C85 C86 120.0 . .
C85 C86 N8 120.0 . .
C67 N5 C71 120.0 . .
N5 C67 C68 120.0 . .
C69 C68 C67 120.0 . .
C68 C69 C70 120.0 . .
C71 C70 C69 120.0 . .
C70 C71 N5 120.0 . .
O2 C1 O1 123.5(5) . .
O2 C1 C2 120.2(6) . .
O1 C1 C2 116.3(5) . .
C7 C2 C3 123.4(4) . .
C7 C2 C1 120.0(4) . .
C3 C2 C1 116.4(5) . .
C4 C3 C2 115.9(5) . .
C4 C3 C8 122.3(5) . .
C2 C3 C8 121.7(5) . .
C5 C4 C3 122.7(5) . .
C5 C4 C11 122.0(5) . .
C3 C4 C11 115.2(5) . .
C4 C5 C6 119.7(5) . .
C4 C5 C9 118.2(5) . .
C6 C5 C9 122.1(5) . .
C5 C6 C7 118.8(5) . .
C5 C6 C12 117.7(4) . .
C7 C6 C12 123.2(4) . .
C2 C7 C6 119.3(4) . .
C2 C7 C10 119.5(4) . .
C6 C7 C10 121.2(5) . .
O4 C11 O3 124.8(5) . .
O4 C11 C4 119.5(5) . .
O3 C11 C4 115.5(5) . .
C13 C12 C6 120.9(4) . .
C14 C13 C18 120.3(5) . .
C14 C13 C12 121.3(5) . .
C18 C13 C12 118.3(5) . .
C13 C14 C15 118.1(5) . .
C13 C14 C23 123.7(5) . .
C15 C14 C23 118.2(5) . .
C16 C15 C14 123.4(6) . .
C16 C15 C20 117.9(5) . .
C14 C15 C20 118.7(6) . .
C15 C16 C17 118.1(5) . .
C15 C16 C22 122.2(5) . .
C17 C16 C22 119.5(6) . .
C18 C17 C16 120.5(5) . .
C18 C17 C19 121.6(5) . .
C16 C17 C19 117.8(5) . .
C17 C18 C13 119.6(5) . .
C17 C18 C21 119.2(5) . .
C13 C18 C21 121.2(5) . .
O5 C19 O6 121.7(7) . .
O5 C19 C17 118.7(6) . .
O6 C19 C17 119.4(8) . .
O8 C20 O7 125.7(7) . .
O8 C20 C15 120.3(8) . .
O7 C20 C15 113.9(7) . .
O10 C24 O9 124.3(5) . .
O10 C24 C25 121.5(6) . .
O9 C24 C25 114.2(5) . .
C30 C25 C26 121.0(5) . .
C30 C25 C24 119.6(5) . .
C26 C25 C24 119.4(5) . .
C25 C26 C27 120.3(5) . .
C25 C26 C32 118.3(5) . .
C27 C26 C32 121.4(5) . .
C28 C27 C26 119.1(4) . .
C28 C27 C35 121.4(4) . .
C26 C27 C35 119.5(4) . .
C27 C28 C29 118.6(4) . .
C27 C28 C33 122.0(5) . .
C29 C28 C33 119.4(5) . .
C30 C29 C28 122.6(5) . .
C30 C29 C34 117.7(5) . .
C28 C29 C34 119.7(4) . .
C25 C30 C29 118.3(5) . .
C25 C30 C31 122.0(5) . .
C29 C30 C31 119.8(5) . .
O11 C34 O12 124.0(5) . .
O11 C34 C29 119.7(5) . .
O12 C34 C29 116.2(5) . .
C36 C35 C27 112.8(4) . .
C41 C36 C37 117.5(5) . .
C41 C36 C35 120.8(5) . .
C37 C36 C35 121.6(5) . .
C38 C37 C36 119.4(5) . .
C38 C37 C43 119.4(5) . .
C36 C37 C43 121.2(5) . .
C37 C38 C39 122.3(6) . .
C37 C38 C45 120.3(6) . .
C39 C38 C45 116.9(6) . .
C40 C39 C38 116.3(6) . .
C40 C39 C44 121.8(6) . .
C38 C39 C44 121.6(6) . .
C41 C40 C39 122.4(6) . .
C41 C40 C46 118.9(5) . .
C39 C40 C46 118.7(6) . .
C40 C41 C36 121.3(5) . .
C40 C41 C42 118.8(5) . .
C36 C41 C42 119.9(5) . .
O14 C45 O13 122.5(6) . .
O14 C45 C38 117.3(6) . .
O13 C45 C38 120.1(6) . .
O16 C46 O15 127.2(7) . .
O16 C46 C40 119.7(6) . .
O15 C46 C40 113.1(6) . .
N2 C52 C53 122.3(8) . .
C52 C53 C54 118.1(9) . .
C55 C54 C53 118.5(8) . .
C54 C55 C56 121.3(9) . .
N2 C56 C55 121.3(8) . .
C58 C57 N7 121.9(12) . .
C57 C58 C59 115.4(10) . .
C60 C59 C58 119.3(10) . .
C59 C60 C61 120.8(14) . .
N7 C61 C60 122.1(12) . .
C63 C62 N6 122.3(7) . .
C62 C63 C64 121.9(8) . .
C65 C64 C63 116.1(7) . .
C64 C65 C66 123.8(8) . .
N6 C66 C65 117.9(7) . .
N4 C72 C73 123.3(9) . .
C74 C73 C72 120.5(10) . .
C73 C74 C75 116.0(9) . .
C74 C75 C76 124.3(13) . .
N4 C76 C75 117.3(12) . .
N9 C87 C88 124.4(8) . .
C89 C88 C87 118.9(8) . .
C88 C89 C90 119.4(7) . .
C91 C90 C89 117.2(8) . .
N9 C91 C90 122.5(8) . .
C56 N2 C52 118.3(7) . .
C56 N2 Cu2 119.2(5) . .
C52 N2 Cu2 122.0(5) . .
C72 N4 C76 118.2(8) . .
C72 N4 Cu4 122.6(5) . .
C76 N4 Cu4 119.2(7) . .
C62 N6 C66 117.9(6) . .
C62 N6 Cu1 122.7(5) . .
C66 N6 Cu1 117.2(4) . .
C61 N7 C57 120.2(9) . .
C61 N7 Cu1 121.9(6) . .
C57 N7 Cu1 117.9(7) . .
C87 N9 C91 117.6(6) . .
C87 N9 Cu3 123.1(6) . .
C91 N9 Cu3 119.3(5) . .
C1 O1 Cu2 110.4(4) . .
C11 O3 Cu1 122.8(4) . .
C19 O5 Cu4 111.4(5) . .
C20 O7 Cu5' 115.6(5) . .
C20 O8 Cu5 116.4(6) . .
C24 O9 Cu2 116.7(4) . .
C34 O12 Cu1 104.0(3) . 8_544
C45 O13 Cu5' 121.4(5) . 8_545
C45 O14 Cu5 116.1(5) . 8_545
C46 O15 Cu4 122.5(5) . 2_765
Cl2 Cl2 Cl2' 116.3(13) 2_775 .
N3' C81 C77' 169(4) . .
C77' C81 N3 131.5(15) . .
N3' C81 C77 158.4(19) . .
N3 C81 C77 120.0 . .
C77' C81 C81' 131.2(18) . .
C77 C81 C81' 119.6(8) . .
N3' C81 C78' 134(2) . .
N3 C81 C78' 95.7(8) . .
C81' C81 C78' 95.3(8) . .
C77' C81 Cu5' 148.1(18) . .
N3 C81 Cu5' 80.1(9) . .
C77 C81 Cu5' 159.9(9) . .
C81' C81 Cu5' 80.5(8) . .
C78' C81 Cu5' 175.2(12) . .
N3' N3 C80 141.6(11) . .
C80 N3 C81 120.0 . .
N3' N3 C80' 140.5(16) . .
C80 N3 C80' 2.1(17) . .
C81 N3 C80' 118.9(9) . .
N3' N3 Cu5 101.5(16) . .
C80 N3 Cu5 116.8(10) . .
C81 N3 Cu5 123.1(10) . .
C80' N3 Cu5 118.0(10) . .
C81' C80 N3 16.6(8) . .
C81' C80 C79 136.6(8) . .
N3 C80 C79 120.0 . .
C81' C80 C79' 126.5(14) . .
N3 C80 C79' 110.0(9) . .
C80' C79 C78 125.6(8) . .
C78 C79 C80 120.0 . .
C80 C79 C78' 103.7(7) . .
C78' C78 C79' 107(3) . .
C78' C78 C79 112(2) . .
C79' C78 C77 115.8(10) . .
C79 C78 C77 120.0 . .
C77' C77 C78' 130(3) . .
C77' C77 C78 134.8(17) . .
C78' C77 C81 115.7(12) . .
C78 C77 C81 120.0 . .
C78' C77 N3' 109.4(14) . .
C78 C77 N3' 113.6(6) . .
C81' N3' C77' 120.0 . .
C81 N3' C77 15.2(13) . .
N3 N3' C77 104.8(13) . .
N3 N3' Cu5' 112.7(16) . .
C81' N3' Cu5' 107.0(11) . .
C77' N3' Cu5' 133.0(11) . .
C80 C81' N3' 119.3(10) . .
C80' C81' N3' 120.0 . .
C80 C81' C81 103.8(11) . .
C80 C81' Cu5 143.8(14) . .
C80' C81' Cu5 143.2(10) . .
N3' C81' Cu5 96.8(10) . .
C81 C81' Cu5 112.3(10) . .
C79 C80' C81' 130.0(10) . .
C81' C80' C79' 120.0 . .
C79 C80' N3 115.4(13) . .
C79' C80' N3 105.3(6) . .
C78 C79' C80' 139.3(11) . .
C80' C79' C78' 120.0 . .
C78 C79' C80 133.2(17) . .
C78' C79' C80 114.1(7) . .
C78 C78' C77 157(7) . .
C78 C78' C77' 163(5) . .
C77 C78' C79' 139.3(12) . .
C77' C78' C79' 120.0 . .
C77 C78' C79 138.9(19) . .
C77' C78' C79 120.2(8) . .
C79' C78' C79 3.7(19) . .
C78 C78' C81 148(4) . .
C79' C78' C81 100.1(5) . .
C79 C78' C81 100.3(9) . .
C77 C77' C81 152(4) . .
C81 C77' C78' 124.2(13) . .
C77 C77' N3' 148(2) . .
C78' C77' N3' 120.0 . .
C81 C77' C78 121.6(18) . .
N3' C77' C78 117.6(8) . .

loop_
_geom_bond_atom_site_label_1
_geom_bond_atom_site_label_2
_geom_bond_distance
_geom_bond_site_symmetry_2
Cu1 O3 1.995(4) .
Cu1 O12 2.005(4) 8_545
Cu1 N6 2.008(5) .
Cu1 N7 2.039(7) .
Cu1 O22 2.327(6) .
Cu2 O9 1.954(4) .
Cu2 O1 1.967(4) .
Cu2 N2 2.026(6) .
Cu2 N1 2.030(5) .
Cu2 O2W 2.375(6) .
Cu3 N9 2.057(5) 2_775
Cu3 N9 2.057(5) .
Cu3 N8 2.066(4) 2_775
Cu3 N8 2.066(4) .
Cu3 Cl1 2.442(3) .
Cu4 N5 1.959(6) .
Cu4 O5 1.984(5) .
Cu4 O15 1.989(4) 2_765
Cu4 N4 2.003(6) .
Cu4 O1W 2.310(8) .
Cu5' O7 1.897(6) .
Cu5' O13 1.962(5) 8_544
Cu5' N3' 2.058(15) .
Cu5' O17 2.215(16) .
Cu5' C81 2.462(15) .
Cu5 O8 2.008(6) .
Cu5 O14 2.059(6) 8_544
Cu5 N3 2.102(13) .
N1 C51 1.3900 .
N1 C47 1.3900 .
C51 C50 1.3900 .
C50 C49 1.3900 .
C49 C48 1.3900 .
C48 C47 1.3900 .
N8 C82 1.3900 .
N8 C86 1.3900 .
C82 C83 1.3900 .
C83 C84 1.3900 .
C84 C85 1.3900 .
C85 C86 1.3900 .
N5 C67 1.3900 .
N5 C71 1.3900 .
C67 C68 1.3900 .
C68 C69 1.3900 .
C69 C70 1.3900 .
C70 C71 1.3900 .
C1 O2 1.194(8) .
C1 O1 1.319(8) .
C1 C2 1.511(7) .
C2 C7 1.377(7) .
C2 C3 1.416(7) .
C3 C4 1.404(7) .
C3 C8 1.496(8) .
C4 C5 1.400(8) .
C4 C11 1.521(7) .
C5 C6 1.411(7) .
C5 C9 1.521(7) .
C6 C7 1.426(7) .
C6 C12 1.534(7) .
C7 C10 1.509(7) .
C11 O4 1.255(8) .
C11 O3 1.260(7) .
C12 C13 1.527(7) .
C13 C14 1.397(8) .
C13 C18 1.407(7) .
C14 C15 1.401(8) .
C14 C23 1.523(7) .
C15 C16 1.358(9) .
C15 C20 1.526(9) .
C16 C17 1.422(8) .
C16 C22 1.539(8) .
C17 C18 1.392(8) .
C17 C19 1.486(9) .
C18 C21 1.522(7) .
C19 O5 1.277(10) .
C19 O6 1.290(10) .
C20 O8 1.215(11) .
C20 O7 1.333(11) .
C24 O10 1.248(8) .
C24 O9 1.281(8) .
C24 C25 1.487(8) .
C25 C30 1.389(8) .
C25 C26 1.419(8) .
C26 C27 1.435(7) .
C26 C32 1.522(7) .
C27 C28 1.399(7) .
C27 C35 1.527(6) .
C28 C29 1.432(7) .
C28 C33 1.510(6) .
C29 C30 1.402(7) .
C29 C34 1.520(7) .
C30 C31 1.511(8) .
C34 O11 1.257(7) .
C34 O12 1.273(7) .
C35 C36 1.508(7) .
C36 C41 1.416(8) .
C36 C37 1.437(8) .
C37 C38 1.414(9) .
C37 C43 1.507(8) .
C38 C39 1.425(9) .
C38 C45 1.510(8) .
C39 C40 1.405(9) .
C39 C44 1.519(9) .
C40 C41 1.399(9) .
C40 C46 1.498(9) .
C41 C42 1.535(7) .
C45 O14 1.234(9) .
C45 O13 1.236(9) .
C46 O16 1.226(10) .
C46 O15 1.307(8) .
C52 N2 1.370(10) .
C52 C53 1.382(12) .
C53 C54 1.433(15) .
C54 C55 1.323(14) .
C55 C56 1.411(11) .
C56 N2 1.331(11) .
C57 C58 1.368(14) .
C57 N7 1.409(12) .
C58 C59 1.51(2) .
C59 C60 1.32(2) .
C60 C61 1.402(13) .
C61 N7 1.293(14) .
C62 C63 1.325(11) .
C62 N6 1.364(9) .
C63 C64 1.367(12) .
C64 C65 1.345(12) .
C65 C66 1.381(10) .
C66 N6 1.375(9) .
C72 N4 1.365(12) .
C72 C73 1.365(13) .
C73 C74 1.357(16) .
C74 C75 1.39(2) .
C75 C76 1.390(17) .
C76 N4 1.377(12) .
C87 N9 1.292(9) .
C87 C88 1.386(10) .
C88 C89 1.336(13) .
C89 C90 1.420(13) .
C90 C91 1.383(10) .
C91 N9 1.361(11) .
O12 Cu1 2.005(4) 8_544
O13 Cu5' 1.962(5) 8_545
O14 Cu5 2.059(6) 8_545
O15 Cu4 1.989(4) 2_765
Cl2 Cl2 1.420(19) 2_775
C81 N3 1.3900 .
C81 C77 1.3900 .
N3 C80 1.3900 .
C80 C79 1.3900 .
C79 C78 1.3900 .
C78 C77 1.3900 .
N3' C81' 1.3900 .
N3' C77' 1.3900 .
C81' C80' 1.3900 .
C80' C79' 1.3900 .
C79' C78' 1.3900 .
C78' C77' 1.3900 .

loop_
_platon_squeeze_void_nr
_platon_squeeze_void_average_x
_platon_squeeze_void_average_y
_platon_squeeze_void_average_z
_platon_squeeze_void_volume
_platon_squeeze_void_count_electrons
_platon_squeeze_void_content
1 0.009 0.154 0.011 11737 3999 ' '
